data_9000385
loop_
_publ_author_name
'Kocman, V.'
'Gait, R. I.'
'Rucklidge, J. C.'

_publ_section_title
;
 The crystal structure of bikitaite, Li[AlSi2O6].H2O
;
_journal_name_full 'American Mineralogist'
_journal_page_first 71
_journal_page_last 78
_journal_volume 59
_journal_year 1974
_chemical_formula_sum 'Al H2 Li O7 Si2'
_chemical_name_mineral Bikitaite
_space_group_IT_number 4
_symmetry_space_group_name_Hall 'P 2yb'
_symmetry_space_group_name_H-M 'P 1 21 1'
_cell_angle_alpha 90
_cell_angle_beta 114.45
_cell_angle_gamma 90
_cell_formula_units_Z 2
_cell_length_a 8.613
_cell_length_b 4.962
_cell_length_c 7.600
_cell_volume 295.679
_database_code_amcsd 0000394
_exptl_crystal_density_diffrn 2.293
_cod_original_formula_sum 'Si2 Al Li O7 H2'
_cod_database_code 9000385

loop_
_space_group_symop_operation_xyz
x,y,z
-x,1/2+y,-z

loop_
_atom_site_aniso_label
_atom_site_aniso_U_11
_atom_site_aniso_U_22
_atom_site_aniso_U_33
_atom_site_aniso_U_12
_atom_site_aniso_U_13
_atom_site_aniso_U_23
Si1 0.00819 0.00758 0.00994 0.00028 0.00517 0.00023
Al1 0.00819 0.00758 0.00994 0.00028 0.00517 0.00023
Si2 0.00791 0.00892 0.00868 -0.00071 0.00250 -0.00045
Si3 0.00545 0.00824 0.00871 -0.00004 0.00236 0.00016
Al3 0.00545 0.00824 0.00871 -0.00004 0.00236 0.00016
Li 0.02084 0.01192 0.03261 -0.00089 0.01355 0.00023
O1 0.01056 0.00980 0.01993 0.00026 0.00596 0.00078
O2 0.01439 0.01194 0.02401 0.00341 0.01066 0.00190
O3 0.02043 0.02836 0.01103 0.00053 0.00805 0.00273
O4 0.01448 0.00884 0.03761 -0.00091 0.01182 0.00217
O5 0.01510 0.02208 0.00798 -0.00337 -0.00137 -0.00035
O6 0.01062 0.01281 0.01760 -0.00014 0.00841 -0.00021
Wat7 0.02750 0.02901 0.04309 -0.00043 0.01058 0.00367

loop_
_atom_site_label
_atom_site_fract_x
_atom_site_fract_y
_atom_site_fract_z
_atom_site_occupancy
_atom_site_type_symbol
_atom_site_attached_hydrogens
Si1 0.10364 0.86463 0.09564 0.50000 Si 0
Al1 0.10364 0.86463 0.09564 0.50000 Al 0
Si2 0.10577 0.79994 0.50849 1.00000 Si 0
Si3 0.38093 0.87443 0.93740 0.50000 Si 0
Al3 0.38093 0.87443 0.93740 0.50000 Al 0
Li 0.30409 0.36460 0.13412 1.00000 Li 0
O1 0.26662 0.74342 0.05003 1.00000 O 0
O2 0.07630 0.69636 -0.03344 1.00000 O 0
O3 0.15760 0.82766 0.33043 1.00000 O 0
O4 0.05937 0.48682 0.52684 1.00000 O 0
O5 0.26459 0.89502 0.69869 1.00000 O 0
O6 0.55519 0.68878 0.97699 1.00000 O 0
Wat7 0.40402 0.32446 0.42167 1.00000 O 2

loop_
_cod_changelog_entry_id
_cod_changelog_entry_author
_cod_changelog_entry_date
_cod_changelog_entry_text
1
;cod-tools version 3.8.0
Id: cif_guess_AMCSD_atom_types 9574 2023-05-10 09:00:05Z saulius
;
2023-05-10T18:46:14+03:00
;Derived atom types and hydrogen counts
from atom names that follow the AMCSD naming convention
(Wat == water, O-H == hydroxyl).
;

loop_
_cod_related_entry_id
_cod_related_entry_database
_cod_related_entry_code
1 AMCSD 0000394
